data_4513550
loop_
_publ_author_name
'Tipduangta, Pratchaya'
'Takieddin, Khaled'
'F\'abi\'an, L\'aszl\'o'
'Belton, Peter'
'Qi, Sheng'

_publ_section_title
;
 A New Low Melting-Point Polymorph of Fenofibrate Prepared via Talc
 Induced Heterogeneous Nucleation
;
_journal_issue 10
_journal_name_full 'Crystal Growth &amp; Design'
_journal_page_first 5011
_journal_paper_doi 10.1021/acs.cgd.5b00956
_journal_volume 15
_journal_year 2015
_chemical_formula_sum 'C20 H21 Cl O4'
_chemical_formula_weight 360.82
_space_group_crystal_system triclinic
_space_group_IT_number 2
_space_group_name_Hall '-P 1'
_space_group_name_H-M_alt 'P -1'
_symmetry_space_group_name_Hall '-P 1'
_symmetry_space_group_name_H-M 'P -1'
_atom_sites_solution_hydrogens geom
_audit_creation_method SHELXL-2014/7
_cell_angle_alpha 110.840(6)
_cell_angle_beta 90.352(5)
_cell_angle_gamma 99.701(5)
_cell_formula_units_Z 2
_cell_length_a 9.4803(6)
_cell_length_b 9.7605(6)
_cell_length_c 10.9327(8)
_cell_measurement_temperature 140(1)
_cell_measurement_theta_max 27.5
_cell_volume 929.53(11)
_computing_structure_refinement 'SHELXL-2014/7 (Sheldrick, 2014)'
_diffrn_ambient_temperature 140(1)
_diffrn_measured_fraction_theta_full 0.999
_diffrn_measured_fraction_theta_max 0.914
_diffrn_measurement_device_type 'Oxford Diffraction Xcalibur3'
_diffrn_radiation_type MoK\a
_diffrn_radiation_wavelength 0.71073
_diffrn_reflns_av_R_equivalents 0.0586
_diffrn_reflns_av_unetI/netI 0.0718
_diffrn_reflns_laue_measured_fraction_full 0.999
_diffrn_reflns_laue_measured_fraction_max 0.914
_diffrn_reflns_limit_h_max 14
_diffrn_reflns_limit_h_min -13
_diffrn_reflns_limit_k_max 14
_diffrn_reflns_limit_k_min -14
_diffrn_reflns_limit_l_max 16
_diffrn_reflns_limit_l_min -16
_diffrn_reflns_number 19570
_diffrn_reflns_point_group_measured_fraction_full 0.999
_diffrn_reflns_point_group_measured_fraction_max 0.914
_diffrn_reflns_theta_full 25.242
_diffrn_reflns_theta_max 32.706
_diffrn_reflns_theta_min 2.854
_exptl_absorpt_coefficient_mu 0.226
_exptl_absorpt_correction_type none
_exptl_crystal_colour colorless
_exptl_crystal_density_diffrn 1.289
_exptl_crystal_description prism
_exptl_crystal_F_000 380
_exptl_crystal_size_max 0.34
_exptl_crystal_size_mid 0.15
_exptl_crystal_size_min 0.12
_refine_diff_density_max 0.580
_refine_diff_density_min -0.329
_refine_diff_density_rms 0.070
_refine_ls_extinction_method none
_refine_ls_goodness_of_fit_ref 1.016
_refine_ls_hydrogen_treatment refU
_refine_ls_matrix_type full
_refine_ls_number_parameters 255
_refine_ls_number_reflns 6258
_refine_ls_number_restraints 0
_refine_ls_restrained_S_all 1.016
_refine_ls_R_factor_all 0.1217
_refine_ls_R_factor_gt 0.0653
_refine_ls_shift/su_max 0.001
_refine_ls_shift/su_mean 0.000
_refine_ls_structure_factor_coef Fsqd
_refine_ls_weighting_details 'w=1/[\s^2^(Fo^2^)+(0.0857P)^2^] where P=(Fo^2^+2Fc^2^)/3'
_refine_ls_weighting_scheme calc
_refine_ls_wR_factor_gt 0.1490
_refine_ls_wR_factor_ref 0.1834
_reflns_Friedel_coverage 0.000
_reflns_number_gt 3630
_reflns_number_total 6258
_reflns_threshold_expression 'I > 2\s(I)'
_cod_data_source_file cg5b00956_si_002.cif
_cod_data_source_block champ3
_cod_depositor_comments 'Adding full bibliography for 4513550.cif.'
_cod_original_cell_volume 929.52(11)
_cod_database_code 4513550
_shelx_shelxl_version_number 2014/7
_shelx_space_group_comment
;
The symmetry employed for this shelxl refinement is uniquely defined
by the following loop, which should always be used as a source of
symmetry information in preference to the above space-group names.
They are only intended as comments.
;

loop_
_space_group_symop_operation_xyz
'x, y, z'
'-x, -y, -z'

loop_
_atom_site_label
_atom_site_type_symbol
_atom_site_fract_x
_atom_site_fract_y
_atom_site_fract_z
_atom_site_U_iso_or_equiv
_atom_site_adp_type
_atom_site_occupancy
_atom_site_site_symmetry_order
_atom_site_calc_flag
_atom_site_refinement_flags_posn
Cl1 Cl 0.91205(6) 1.15635(7) 1.15796(6) 0.04998(19) Uani 1 1 d .
O4 O 0.20650(14) 0.39722(15) 0.45069(13) 0.0294(3) Uani 1 1 d .
O2 O 0.15960(14) 0.24139(15) 0.60854(13) 0.0289(3) Uani 1 1 d .
O3 O 0.40835(15) 0.30733(16) 0.38379(14) 0.0351(3) Uani 1 1 d .
O1 O 0.26044(17) 0.76812(17) 1.15751(15) 0.0442(4) Uani 1 1 d .
C17 C 0.2973(2) 0.3035(2) 0.43832(18) 0.0274(4) Uani 1 1 d .
C8 C 0.3109(2) 0.6042(2) 0.95189(18) 0.0266(4) Uani 1 1 d .
C11 C 0.21692(19) 0.3610(2) 0.71703(18) 0.0255(4) Uani 1 1 d .
C10 C 0.1311(2) 0.3902(2) 0.82344(19) 0.0281(4) Uani 1 1 d .
H6 H 0.0421 0.3298 0.8166 0.027(5) Uiso 1 1 calc R
C6 C 0.4940(2) 0.8345(2) 1.10012(18) 0.0283(4) Uani 1 1 d .
C14 C 0.2432(2) 0.1847(2) 0.49690(19) 0.0288(4) Uani 1 1 d .
C13 C 0.3940(2) 0.5743(2) 0.84346(19) 0.0289(4) Uani 1 1 d .
H8 H 0.4819 0.6361 0.8493 0.028(5) Uiso 1 1 calc R
C12 C 0.3489(2) 0.4552(2) 0.72782(18) 0.0276(4) Uani 1 1 d .
H7 H 0.4064 0.4378 0.6572 0.036(6) Uiso 1 1 calc R
C9 C 0.1779(2) 0.5080(2) 0.93836(19) 0.0282(4) Uani 1 1 d .
H5 H 0.1204 0.5247 1.0090 0.034(6) Uiso 1 1 calc R
C18 C 0.2490(2) 0.5177(2) 0.3997(2) 0.0318(4) Uani 1 1 d .
H15 H 0.3526 0.5542 0.4179 0.028(5) Uiso 1 1 calc R
C1 C 0.6214(2) 0.7813(2) 1.06552(19) 0.0312(4) Uani 1 1 d .
H1 H 0.6193 0.6791 1.0286 0.030(6) Uiso 1 1 calc R
C7 C 0.3489(2) 0.7356(2) 1.0759(2) 0.0306(4) Uani 1 1 d .
C4 C 0.6288(2) 1.0867(2) 1.1832(2) 0.0350(5) Uani 1 1 d .
H3 H 0.6323 1.1887 1.2252 0.057(8) Uiso 1 1 calc R
C5 C 0.4997(2) 0.9880(2) 1.16214(19) 0.0320(4) Uani 1 1 d .
H4 H 0.4160 1.0241 1.1895 0.032(6) Uiso 1 1 calc R
C2 C 0.7510(2) 0.8794(2) 1.0856(2) 0.0352(5) Uani 1 1 d .
H2 H 0.8358 0.8438 1.0625 0.040(6) Uiso 1 1 calc R
C3 C 0.7521(2) 1.0320(2) 1.1410(2) 0.0353(5) Uani 1 1 d .
C15 C 0.1354(2) 0.0632(2) 0.3952(2) 0.0364(5) Uani 1 1 d .
H12 H 0.0980(12) -0.0146(13) 0.4300(7) 0.032(6) Uiso 1 1 calc R
H13 H 0.1829(8) 0.0195(12) 0.3146(12) 0.055(7) Uiso 1 1 calc R
H14 H 0.0559(14) 0.1066(7) 0.3756(10) 0.040(6) Uiso 1 1 calc R
C16 C 0.3655(2) 0.1193(3) 0.5331(2) 0.0378(5) Uani 1 1 d .
H11 H 0.3272(6) 0.0457(16) 0.5703(14) 0.043(7) Uiso 1 1 calc R
H9 H 0.4333(13) 0.1980(12) 0.5966(15) 0.063(8) Uiso 1 1 calc R
H10 H 0.4132(13) 0.0728(16) 0.4553(12) 0.058(8) Uiso 1 1 calc R
C20 C 0.2130(3) 0.4584(3) 0.2532(2) 0.0446(6) Uani 1 1 d .
H20 H 0.2485(15) 0.5358(12) 0.2181(6) 0.046(7) Uiso 1 1 calc R
H21 H 0.1091(14) 0.4291(15) 0.2351(4) 0.048(7) Uiso 1 1 calc R
H19 H 0.2581(14) 0.3719(16) 0.2117(7) 0.051(7) Uiso 1 1 calc R
C19 C 0.1705(3) 0.6407(3) 0.4741(3) 0.0506(6) Uani 1 1 d .
H17 H 0.2008(14) 0.7290(15) 0.4469(12) 0.063(8) Uiso 1 1 calc R
H18 H 0.1943(14) 0.6709(13) 0.5710(15) 0.064(9) Uiso 1 1 calc R
H16 H 0.0642(17) 0.6043(8) 0.4540(13) 0.054(8) Uiso 1 1 calc R

loop_
_atom_site_aniso_label
_atom_site_aniso_U_11
_atom_site_aniso_U_22
_atom_site_aniso_U_33
_atom_site_aniso_U_23
_atom_site_aniso_U_13
_atom_site_aniso_U_12
Cl1 0.0401(3) 0.0455(3) 0.0570(4) 0.0156(3) -0.0069(3) -0.0049(2)
O4 0.0264(7) 0.0337(7) 0.0320(7) 0.0141(6) 0.0066(5) 0.0108(5)
O2 0.0258(6) 0.0318(7) 0.0252(7) 0.0055(6) 0.0054(5) 0.0052(5)
O3 0.0311(7) 0.0404(8) 0.0372(8) 0.0147(7) 0.0142(6) 0.0142(6)
O1 0.0465(9) 0.0370(8) 0.0397(9) 0.0027(7) 0.0194(7) 0.0063(7)
C17 0.0257(9) 0.0324(10) 0.0233(9) 0.0075(8) 0.0023(7) 0.0086(7)
C8 0.0269(9) 0.0280(9) 0.0277(9) 0.0109(8) 0.0042(7) 0.0105(7)
C11 0.0261(9) 0.0268(9) 0.0253(9) 0.0101(7) 0.0021(7) 0.0078(7)
C10 0.0235(9) 0.0329(10) 0.0299(10) 0.0134(8) 0.0040(7) 0.0060(7)
C6 0.0340(10) 0.0277(9) 0.0215(9) 0.0062(7) 0.0013(7) 0.0068(8)
C14 0.0291(9) 0.0299(9) 0.0260(9) 0.0059(8) 0.0072(7) 0.0102(8)
C13 0.0249(9) 0.0316(10) 0.0311(10) 0.0122(8) 0.0042(7) 0.0052(7)
C12 0.0266(9) 0.0336(10) 0.0239(9) 0.0108(8) 0.0061(7) 0.0077(7)
C9 0.0272(9) 0.0335(10) 0.0271(9) 0.0121(8) 0.0082(7) 0.0113(8)
C18 0.0270(9) 0.0312(10) 0.0373(11) 0.0129(9) 0.0020(8) 0.0044(8)
C1 0.0371(10) 0.0269(9) 0.0280(10) 0.0059(8) 0.0002(8) 0.0107(8)
C7 0.0355(10) 0.0273(9) 0.0294(10) 0.0089(8) 0.0079(8) 0.0101(8)
C4 0.0444(12) 0.0259(10) 0.0323(10) 0.0069(8) -0.0032(9) 0.0077(8)
C5 0.0371(11) 0.0300(10) 0.0276(10) 0.0067(8) 0.0030(8) 0.0106(8)
C2 0.0324(10) 0.0383(11) 0.0333(11) 0.0092(9) -0.0028(8) 0.0103(8)
C3 0.0372(11) 0.0357(11) 0.0310(10) 0.0118(9) -0.0054(8) 0.0024(9)
C15 0.0399(11) 0.0337(11) 0.0302(11) 0.0051(9) 0.0059(9) 0.0062(9)
C16 0.0394(11) 0.0399(12) 0.0396(12) 0.0161(10) 0.0069(9) 0.0184(9)
C20 0.0499(14) 0.0511(14) 0.0377(12) 0.0233(11) 0.0003(10) 0.0066(11)
C19 0.0527(15) 0.0382(13) 0.0638(17) 0.0173(12) 0.0075(12) 0.0184(11)

loop_
_atom_type_symbol
_atom_type_description
_atom_type_scat_dispersion_real
_atom_type_scat_dispersion_imag
_atom_type_scat_source
C C 0.0033 0.0016 'International Tables Vol C Tables 4.2.6.8 and 6.1.1.4'
H H 0.0000 0.0000 'International Tables Vol C Tables 4.2.6.8 and 6.1.1.4'
O O 0.0106 0.0060 'International Tables Vol C Tables 4.2.6.8 and 6.1.1.4'
Cl Cl 0.1484 0.1585 'International Tables Vol C Tables 4.2.6.8 and 6.1.1.4'

loop_
_geom_angle_atom_site_label_1
_geom_angle_atom_site_label_2
_geom_angle_atom_site_label_3
_geom_angle
C17 O4 C18 116.80(14)
C11 O2 C14 121.38(14)
O3 C17 O4 124.71(18)
O3 C17 C14 123.12(18)
O4 C17 C14 112.14(15)
C13 C8 C9 117.17(17)
C13 C8 C7 124.32(17)
C9 C8 C7 118.38(16)
O2 C11 C10 114.95(16)
O2 C11 C12 125.82(16)
C10 C11 C12 119.21(17)
C9 C10 C11 120.16(17)
C9 C10 H6 119.9
C11 C10 H6 119.9
C1 C6 C5 119.06(19)
C1 C6 C7 123.69(17)
C5 C6 C7 117.25(17)
O2 C14 C15 103.87(15)
O2 C14 C16 110.90(16)
C15 C14 C16 110.64(17)
O2 C14 C17 111.77(15)
C15 C14 C17 107.35(17)
C16 C14 C17 111.96(16)
C12 C13 C8 121.71(17)
C12 C13 H8 119.1
C8 C13 H8 119.1
C13 C12 C11 120.04(17)
C13 C12 H7 120.0
C11 C12 H7 120.0
C10 C9 C8 121.69(17)
C10 C9 H5 119.2
C8 C9 H5 119.2
O4 C18 C19 106.22(17)
O4 C18 C20 109.42(16)
C19 C18 C20 113.3(2)
O4 C18 H15 109.3
C19 C18 H15 109.3
C20 C18 H15 109.3
C2 C1 C6 120.62(18)
C2 C1 H1 119.7
C6 C1 H1 119.7
O1 C7 C8 120.40(18)
O1 C7 C6 118.97(17)
C8 C7 C6 120.57(16)
C3 C4 C5 119.20(18)
C3 C4 H3 120.4
C5 C4 H3 120.4
C4 C5 C6 120.61(19)
C4 C5 H4 119.7
C6 C5 H4 119.7
C1 C2 C3 118.93(19)
C1 C2 H2 120.5
C3 C2 H2 120.5
C4 C3 C2 121.4(2)
C4 C3 Cl1 119.25(16)
C2 C3 Cl1 119.37(17)
C14 C15 H12 109.5
C14 C15 H13 109.5
H12 C15 H13 109.5
C14 C15 H14 109.5
H12 C15 H14 109.5
H13 C15 H14 109.5
C14 C16 H11 109.5
C14 C16 H9 109.5
H11 C16 H9 109.5
C14 C16 H10 109.5
H11 C16 H10 109.5
H9 C16 H10 109.5
C18 C20 H20 109.5
C18 C20 H21 109.5
H20 C20 H21 109.5
C18 C20 H19 109.5
H20 C20 H19 109.5
H21 C20 H19 109.5
C18 C19 H17 109.5
C18 C19 H18 109.5
H17 C19 H18 109.5
C18 C19 H16 109.5
H17 C19 H16 109.5
H18 C19 H16 109.5

loop_
_geom_bond_atom_site_label_1
_geom_bond_atom_site_label_2
_geom_bond_distance
Cl1 C3 1.739(2)
O4 C17 1.333(2)
O4 C18 1.471(2)
O2 C11 1.363(2)
O2 C14 1.450(2)
O3 C17 1.214(2)
O1 C7 1.224(2)
C17 C14 1.533(3)
C8 C13 1.398(3)
C8 C9 1.412(3)
C8 C7 1.488(3)
C11 C10 1.397(3)
C11 C12 1.400(3)
C10 C9 1.375(3)
C10 H6 0.9300
C6 C1 1.395(3)
C6 C5 1.399(3)
C6 C7 1.504(3)
C14 C15 1.525(3)
C14 C16 1.527(3)
C13 C12 1.383(3)
C13 H8 0.9300
C12 H7 0.9300
C9 H5 0.9300
C18 C19 1.506(3)
C18 C20 1.512(3)
C18 H15 0.9800
C1 C2 1.388(3)
C1 H1 0.9300
C4 C3 1.380(3)
C4 C5 1.386(3)
C4 H3 0.9300
C5 H4 0.9300
C2 C3 1.392(3)
C2 H2 0.9300
C15 H12 0.981(13)
C15 H13 0.981(13)
C15 H14 0.981(13)
C16 H11 0.967(14)
C16 H9 0.967(14)
C16 H10 0.967(14)
C20 H20 0.976(13)
C20 H21 0.976(13)
C20 H19 0.976(13)
C19 H17 1.006(15)
C19 H18 1.006(15)
C19 H16 1.006(15)
